data_7104569
loop_
_publ_author_name
'Vieille-Petit, Ludovic'
'Luan, Xinjun'
'Gatti, Michele'
'Blumentritt, Sascha'
'Linden, Anthony'
'Clavier, Herv\'e'
'Nolan, Steven P'
'Dorta, Reto'

_publ_section_title
;
 Improving Grubbs' II type ruthenium catalysts by appropriately
 modifying the N-heterocyclic carbene ligand.
;
_journal_issue 25
_journal_name_full 'Chemical communications (Cambridge, England)'
_journal_page_first 3783
_journal_page_last 3785
_journal_paper_doi 10.1039/b904634h
_journal_volume 34
_journal_year 2009
_chemical_formula_moiety 'C54 H69 Cl2 N2 P Ru, 0.5(C H4 O)'
_chemical_formula_sum 'C54.5 H71 Cl2 N2 O0.5 P Ru'
_chemical_formula_weight 965.05
_chemical_name_systematic
;
?
;
_space_group_IT_number 2
_symmetry_cell_setting triclinic
_symmetry_Int_Tables_number 2
_symmetry_space_group_name_Hall '-P 1'
_symmetry_space_group_name_H-M 'P -1'
_atom_sites_solution_hydrogens geom
_atom_sites_solution_primary direct
_atom_sites_solution_secondary difmap
_audit_creation_date 08-08-12
_audit_creation_method SHELXL-97
_cell_angle_alpha 78.1999(7)
_cell_angle_beta 77.4826(8)
_cell_angle_gamma 76.6149(8)
_cell_formula_units_Z 2
_cell_length_a 11.9635(1)
_cell_length_b 12.3613(2)
_cell_length_c 17.5395(2)
_cell_measurement_reflns_used 61255
_cell_measurement_temperature 160(1)
_cell_measurement_theta_max 30.0
_cell_measurement_theta_min 2.0
_cell_volume 2430.64(5)
_computing_cell_refinement 'DENZO-SMN (Otwinowski & Minor, 1997)'
_computing_data_collection 'COLLECT (Nonius, 2000)'
_computing_data_reduction 'DENZO-SMN and SCALEPACK (Otwinowski & Minor, 1997)'
_computing_molecular_graphics 'ORTEPII (Johnson, 1976)'
_computing_publication_material 'SHELXL97 and PLATON (Spek, 2008)'
_computing_structure_refinement 'SHELXL97 (Sheldrick, 1997)'
_computing_structure_solution 'SIR92 (Altomare et al., 1994)'
_diffrn_ambient_temperature 160(1)
_diffrn_detector '65 mm CCD camera on \k goniostat'
_diffrn_detector_area_resol_mean 9
_diffrn_measured_fraction_theta_full 0.992
_diffrn_measured_fraction_theta_max 0.992
_diffrn_measurement_device_type 'Nonius KappaCCD area-detector diffractometer'
_diffrn_measurement_method '\f and \w scans with \k offsets'
_diffrn_radiation_monochromator 'horizontally mounted graphite crystal'
_diffrn_radiation_source 'Nonius FR590 sealed tube generator'
_diffrn_radiation_type 'Mo K\a'
_diffrn_radiation_wavelength 0.71073
_diffrn_reflns_av_R_equivalents 0.0429
_diffrn_reflns_av_sigmaI/netI 0.0337
_diffrn_reflns_limit_h_max 16
_diffrn_reflns_limit_h_min -16
_diffrn_reflns_limit_k_max 17
_diffrn_reflns_limit_k_min -17
_diffrn_reflns_limit_l_max 24
_diffrn_reflns_limit_l_min -24
_diffrn_reflns_number 66892
_diffrn_reflns_theta_full 30.05
_diffrn_reflns_theta_max 30.05
_diffrn_reflns_theta_min 2.22
_diffrn_standards_decay_% 0
_diffrn_standards_number 0
_exptl_absorpt_coefficient_mu 0.505
_exptl_absorpt_correction_T_max 0.943
_exptl_absorpt_correction_T_min 0.893
_exptl_absorpt_correction_type multi-scan
_exptl_absorpt_process_details '(Blessing, 1995)'
_exptl_crystal_colour red
_exptl_crystal_density_diffrn 1.318
_exptl_crystal_density_method 'not measured'
_exptl_crystal_description tablet
_exptl_crystal_F_000 1018
_exptl_crystal_size_max 0.35
_exptl_crystal_size_mid 0.25
_exptl_crystal_size_min 0.13
_refine_diff_density_max 1.209
_refine_diff_density_min -0.646
_refine_diff_density_rms 0.080
_refine_ls_extinction_method none
_refine_ls_goodness_of_fit_ref 1.053
_refine_ls_hydrogen_treatment constr
_refine_ls_matrix_type full
_refine_ls_number_parameters 563
_refine_ls_number_reflns 14114
_refine_ls_number_restraints 0
_refine_ls_restrained_S_all 1.053
_refine_ls_R_factor_all 0.0510
_refine_ls_R_factor_gt 0.0403
_refine_ls_shift/su_max 0.002
_refine_ls_shift/su_mean 0.000
_refine_ls_structure_factor_coef Fsqd
_refine_ls_weighting_details 'w=1/[\s^2^(Fo^2^)+(0.0438P)^2^+2.7461P] where P=(Fo^2^+2Fc^2^)/3'
_refine_ls_weighting_scheme calc
_refine_ls_wR_factor_gt 0.1002
_refine_ls_wR_factor_ref 0.1061
_reflns_number_gt 12127
_reflns_number_total 14117
_reflns_threshold_expression 'I > 2\s(I)'
_cod_data_source_file b904634h.txt
_cod_data_source_block 2a
_cod_original_sg_symbol_H-M 'P -1 '
_cod_original_formula_sum 'C54.50 H71 Cl2 N2 O0.50 P Ru'
_cod_database_code 7104569

loop_
_symmetry_equiv_pos_as_xyz
'x, y, z'
'-x, -y, -z'

loop_
_atom_site_label
_atom_site_type_symbol
_atom_site_fract_x
_atom_site_fract_y
_atom_site_fract_z
_atom_site_U_iso_or_equiv
_atom_site_adp_type
_atom_site_occupancy
_atom_site_symmetry_multiplicity
_atom_site_calc_flag
_atom_site_refinement_flags
_atom_site_disorder_assembly
_atom_site_disorder_group
Ru1 Ru 0.767741(13) 0.229732(13) 0.745507(9) 0.01914(5) Uani 1 1 d . . .
Cl1 Cl 0.93428(4) 0.22255(4) 0.64247(3) 0.02753(11) Uani 1 1 d . . .
Cl2 Cl 0.62455(5) 0.24951(5) 0.86391(3) 0.02937(11) Uani 1 1 d . . .
P1 P 0.71043(4) 0.42939(4) 0.69998(3) 0.02042(10) Uani 1 1 d . . .
N1 N 0.90826(15) 0.06207(14) 0.85969(11) 0.0247(3) Uani 1 1 d . . .
N2 N 0.79190(16) -0.02063(14) 0.82324(10) 0.0242(3) Uani 1 1 d . . .
C1 C 0.83238(17) 0.07618(16) 0.80991(12) 0.0206(4) Uani 1 1 d . . .
C2 C 0.8510(2) -0.10954(19) 0.87954(15) 0.0325(5) Uani 1 1 d . . .
H21 H 0.9110 -0.1649 0.8517 0.039 Uiso 1 1 calc R . .
H22 H 0.7946 -0.1494 0.9183 0.039 Uiso 1 1 calc R . .
C3 C 0.9058(2) -0.04193(19) 0.91900(14) 0.0317(5) Uani 1 1 d . . .
H31 H 0.8573 -0.0258 0.9703 0.038 Uiso 1 1 calc R . .
H32 H 0.9854 -0.0811 0.9273 0.038 Uiso 1 1 calc R . .
C4 C 0.98221(18) 0.13718(18) 0.86282(13) 0.0258(4) Uani 1 1 d . . .
C5 C 0.9468(2) 0.20595(19) 0.92307(14) 0.0297(4) Uani 1 1 d . . .
C6 C 0.8366(2) 0.2133(2) 0.97383(14) 0.0348(5) Uani 1 1 d . . .
H6 H 0.7828 0.1709 0.9683 0.042 Uiso 1 1 calc R . .
C7 C 0.8069(3) 0.2813(3) 1.03075(16) 0.0448(6) Uani 1 1 d . . .
H7 H 0.7324 0.2859 1.0640 0.054 Uiso 1 1 calc R . .
C8 C 0.8858(3) 0.3443(3) 1.04048(17) 0.0516(7) Uani 1 1 d . . .
H8 H 0.8643 0.3909 1.0802 0.062 Uiso 1 1 calc R . .
C9 C 0.9922(3) 0.3385(2) 0.99330(17) 0.0464(7) Uani 1 1 d . . .
H9 H 1.0448 0.3809 1.0007 0.056 Uiso 1 1 calc R . .
C10 C 1.0266(2) 0.2704(2) 0.93295(15) 0.0366(5) Uani 1 1 d . . .
C11 C 1.1348(2) 0.2646(2) 0.88183(18) 0.0432(6) Uani 1 1 d . . .
H11 H 1.1885 0.3068 0.8880 0.052 Uiso 1 1 calc R . .
C12 C 1.1647(2) 0.2000(2) 0.82359(17) 0.0402(6) Uani 1 1 d . . .
H12 H 1.2378 0.2001 0.7891 0.048 Uiso 1 1 calc R . .
C13 C 1.08964(19) 0.13207(19) 0.81267(14) 0.0307(5) Uani 1 1 d . . .
C14 C 1.1287(2) 0.0563(2) 0.74988(15) 0.0336(5) Uani 1 1 d . . .
H14 H 1.0580 0.0553 0.7285 0.040 Uiso 1 1 calc R . .
C15 C 1.2184(3) 0.0974(3) 0.67985(19) 0.0510(7) Uani 1 1 d . . .
H151 H 1.1907 0.1771 0.6602 0.076 Uiso 1 1 calc R . .
H152 H 1.2286 0.0532 0.6375 0.076 Uiso 1 1 calc R . .
H153 H 1.2932 0.0881 0.6970 0.076 Uiso 1 1 calc R . .
C16 C 1.1770(3) -0.0655(2) 0.7851(2) 0.0513(7) Uani 1 1 d . . .
H161 H 1.2442 -0.0672 0.8091 0.077 Uiso 1 1 calc R . .
H162 H 1.2013 -0.1120 0.7431 0.077 Uiso 1 1 calc R . .
H163 H 1.1162 -0.0951 0.8256 0.077 Uiso 1 1 calc R . .
C17 C 0.72706(19) -0.05211(17) 0.77416(12) 0.0245(4) Uani 1 1 d . . .
C18 C 0.7861(2) -0.07830(18) 0.69840(13) 0.0297(5) Uani 1 1 d . . .
C19 C 0.9041(2) -0.0708(2) 0.66796(16) 0.0393(6) Uani 1 1 d . . .
H19 H 0.9486 -0.0495 0.6992 0.047 Uiso 1 1 calc R . .
C20 C 0.9547(3) -0.0943(3) 0.59337(19) 0.0538(8) Uani 1 1 d . . .
H20 H 1.0338 -0.0878 0.5735 0.065 Uiso 1 1 calc R . .
C21 C 0.8926(3) -0.1274(3) 0.54606(19) 0.0581(9) Uani 1 1 d . . .
H211 H 0.9298 -0.1445 0.4951 0.070 Uiso 1 1 calc R . .
C22 C 0.7791(3) -0.1352(2) 0.57313(17) 0.0489(7) Uani 1 1 d . . .
H221 H 0.7367 -0.1563 0.5404 0.059 Uiso 1 1 calc R . .
C23 C 0.7227(2) -0.1121(2) 0.65009(15) 0.0360(5) Uani 1 1 d . . .
C24 C 0.6058(3) -0.1207(2) 0.67916(16) 0.0408(6) Uani 1 1 d . . .
H24 H 0.5626 -0.1420 0.6471 0.049 Uiso 1 1 calc R . .
C25 C 0.5533(2) -0.0988(2) 0.75330(16) 0.0378(5) Uani 1 1 d . . .
H25 H 0.4746 -0.1071 0.7722 0.045 Uiso 1 1 calc R . .
C26 C 0.6133(2) -0.06394(19) 0.80296(13) 0.0291(4) Uani 1 1 d . . .
C27 C 0.5501(2) -0.0451(2) 0.88533(14) 0.0365(5) Uani 1 1 d . . .
H27 H 0.6010 -0.0141 0.9102 0.044 Uiso 1 1 calc R . .
C28 C 0.4334(2) 0.0366(3) 0.8858(2) 0.0531(8) Uani 1 1 d . . .
H281 H 0.4456 0.1090 0.8536 0.080 Uiso 1 1 calc R . .
H282 H 0.3984 0.0477 0.9403 0.080 Uiso 1 1 calc R . .
H283 H 0.3811 0.0057 0.8639 0.080 Uiso 1 1 calc R . .
C29 C 0.5299(3) -0.1591(3) 0.93555(18) 0.0578(8) Uani 1 1 d . . .
H291 H 0.4792 -0.1902 0.9124 0.087 Uiso 1 1 calc R . .
H292 H 0.4927 -0.1479 0.9897 0.087 Uiso 1 1 calc R . .
H293 H 0.6050 -0.2116 0.9365 0.087 Uiso 1 1 calc R . .
C30 C 0.65886(19) 0.18784(18) 0.70301(14) 0.0277(4) Uani 1 1 d . . .
H30 H 0.5934 0.1728 0.7422 0.033 Uiso 1 1 calc R . .
C31 C 0.6461(2) 0.17148(19) 0.62480(15) 0.0318(5) Uani 1 1 d . . .
C32 C 0.5353(2) 0.1597(2) 0.61759(17) 0.0414(6) Uani 1 1 d . . .
H321 H 0.4747 0.1615 0.6626 0.050 Uiso 1 1 calc R . .
C33 C 0.5115(3) 0.1456(3) 0.5468(2) 0.0550(8) Uani 1 1 d . . .
H33 H 0.4361 0.1361 0.5436 0.066 Uiso 1 1 calc R . .
C34 C 0.5999(3) 0.1454(3) 0.4803(2) 0.0601(9) Uani 1 1 d . . .
H34 H 0.5848 0.1367 0.4311 0.072 Uiso 1 1 calc R . .
C35 C 0.7083(3) 0.1579(3) 0.48588(18) 0.0528(7) Uani 1 1 d . . .
H35 H 0.7677 0.1582 0.4401 0.063 Uiso 1 1 calc R . .
C36 C 0.7335(2) 0.1701(2) 0.55711(16) 0.0404(6) Uani 1 1 d . . .
H36 H 0.8098 0.1775 0.5599 0.049 Uiso 1 1 calc R . .
C37 C 0.79250(18) 0.51162(17) 0.73775(12) 0.0235(4) Uani 1 1 d . . .
H37 H 0.7735 0.5911 0.7103 0.028 Uiso 1 1 calc R . .
C38 C 0.9253(2) 0.4732(2) 0.71572(16) 0.0342(5) Uani 1 1 d . . .
H381 H 0.9505 0.3985 0.7471 0.041 Uiso 1 1 calc R . .
H382 H 0.9469 0.4661 0.6589 0.041 Uiso 1 1 calc R . .
C39 C 0.9865(2) 0.5597(2) 0.73264(17) 0.0414(6) Uani 1 1 d . . .
H391 H 1.0721 0.5345 0.7190 0.050 Uiso 1 1 calc R . .
H392 H 0.9643 0.6331 0.6990 0.050 Uiso 1 1 calc R . .
C40 C 0.9534(2) 0.5740(2) 0.81900(17) 0.0394(6) Uani 1 1 d . . .
H401 H 0.9876 0.6356 0.8270 0.047 Uiso 1 1 calc R . .
H402 H 0.9865 0.5038 0.8520 0.047 Uiso 1 1 calc R . .
C41 C 0.8216(2) 0.6009(2) 0.84578(16) 0.0384(5) Uani 1 1 d . . .
H411 H 0.7903 0.6774 0.8195 0.046 Uiso 1 1 calc R . .
H412 H 0.8040 0.6009 0.9036 0.046 Uiso 1 1 calc R . .
C42 C 0.7605(2) 0.5158(2) 0.82660(14) 0.0337(5) Uani 1 1 d . . .
H421 H 0.7854 0.4403 0.8568 0.040 Uiso 1 1 calc R . .
H422 H 0.6749 0.5388 0.8420 0.040 Uiso 1 1 calc R . .
C43 C 0.74729(19) 0.47186(18) 0.59090(12) 0.0256(4) Uani 1 1 d . . .
H43 H 0.8195 0.4170 0.5734 0.031 Uiso 1 1 calc R . .
C44 C 0.7777(2) 0.5892(2) 0.55929(14) 0.0366(5) Uani 1 1 d . . .
H441 H 0.7069 0.6481 0.5692 0.044 Uiso 1 1 calc R . .
H442 H 0.8366 0.6002 0.5874 0.044 Uiso 1 1 calc R . .
C45 C 0.8260(3) 0.5999(3) 0.47022(15) 0.0462(7) Uani 1 1 d . . .
H451 H 0.8431 0.6763 0.4502 0.055 Uiso 1 1 calc R . .
H452 H 0.9002 0.5448 0.4611 0.055 Uiso 1 1 calc R . .
C46 C 0.7412(3) 0.5796(3) 0.42476(15) 0.0466(7) Uani 1 1 d . . .
H461 H 0.7780 0.5811 0.3684 0.056 Uiso 1 1 calc R . .
H462 H 0.6711 0.6407 0.4279 0.056 Uiso 1 1 calc R . .
C47 C 0.7051(3) 0.4670(3) 0.45768(15) 0.0442(6) Uani 1 1 d . . .
H471 H 0.7736 0.4054 0.4486 0.053 Uiso 1 1 calc R . .
H472 H 0.6453 0.4583 0.4294 0.053 Uiso 1 1 calc R . .
C48 C 0.6555(2) 0.4576(2) 0.54678(14) 0.0338(5) Uani 1 1 d . . .
H481 H 0.5845 0.5166 0.5559 0.041 Uiso 1 1 calc R . .
H482 H 0.6335 0.3832 0.5670 0.041 Uiso 1 1 calc R . .
C49 C 0.55653(18) 0.49198(18) 0.73705(13) 0.0247(4) Uani 1 1 d . . .
H49 H 0.5498 0.4812 0.7958 0.030 Uiso 1 1 calc R . .
C50 C 0.5231(2) 0.6194(2) 0.71132(15) 0.0334(5) Uani 1 1 d . . .
H501 H 0.5818 0.6565 0.7220 0.040 Uiso 1 1 calc R . .
H502 H 0.5231 0.6361 0.6537 0.040 Uiso 1 1 calc R . .
C51 C 0.4024(2) 0.6668(2) 0.75554(18) 0.0411(6) Uani 1 1 d . . .
H511 H 0.4048 0.6568 0.8127 0.049 Uiso 1 1 calc R . .
H512 H 0.3815 0.7486 0.7360 0.049 Uiso 1 1 calc R . .
C52 C 0.3096(2) 0.6090(2) 0.74444(17) 0.0429(6) Uani 1 1 d . . .
H521 H 0.2997 0.6273 0.6883 0.051 Uiso 1 1 calc R . .
H522 H 0.2341 0.6375 0.7772 0.051 Uiso 1 1 calc R . .
C53 C 0.3428(2) 0.4817(2) 0.76781(17) 0.0411(6) Uani 1 1 d . . .
H531 H 0.2838 0.4460 0.7561 0.049 Uiso 1 1 calc R . .
H532 H 0.3422 0.4632 0.8255 0.049 Uiso 1 1 calc R . .
C54 C 0.46435(19) 0.4329(2) 0.72359(15) 0.0317(5) Uani 1 1 d . . .
H541 H 0.4848 0.3510 0.7430 0.038 Uiso 1 1 calc R . .
H542 H 0.4631 0.4436 0.6663 0.038 Uiso 1 1 calc R . .
O1 O 0.5862(6) 0.5384(4) 1.0291(3) 0.0758(18) Uani 0.50 1 d P . .
C55 C 0.502(2) 0.5356(11) 1.0008(10) 0.104(5) Uani 0.50 1 d P . .

loop_
_atom_site_aniso_label
_atom_site_aniso_U_11
_atom_site_aniso_U_22
_atom_site_aniso_U_33
_atom_site_aniso_U_23
_atom_site_aniso_U_13
_atom_site_aniso_U_12
Ru1 0.01992(8) 0.01707(8) 0.01900(8) 0.00010(5) -0.00309(5) -0.00378(5)
Cl1 0.0246(2) 0.0270(2) 0.0278(2) -0.00316(19) -0.00150(18) -0.00268(19)
Cl2 0.0298(2) 0.0304(3) 0.0230(2) 0.00054(19) 0.00034(19) -0.0050(2)
P1 0.0213(2) 0.0193(2) 0.0196(2) -0.00150(18) -0.00337(18) -0.00360(18)
N1 0.0262(8) 0.0191(8) 0.0285(9) 0.0031(7) -0.0096(7) -0.0054(7)
N2 0.0283(9) 0.0187(8) 0.0259(8) 0.0013(6) -0.0071(7) -0.0072(7)
C1 0.0194(8) 0.0184(9) 0.0222(9) -0.0014(7) -0.0028(7) -0.0029(7)
C2 0.0377(12) 0.0211(10) 0.0388(12) 0.0061(9) -0.0144(10) -0.0082(9)
C3 0.0371(12) 0.0244(10) 0.0334(11) 0.0081(9) -0.0153(9) -0.0083(9)
C4 0.0262(10) 0.0222(10) 0.0303(10) 0.0030(8) -0.0130(8) -0.0062(8)
C5 0.0359(11) 0.0240(10) 0.0304(11) 0.0026(8) -0.0155(9) -0.0057(9)
C6 0.0406(13) 0.0341(12) 0.0295(11) -0.0023(9) -0.0130(10) -0.0036(10)
C7 0.0532(16) 0.0482(16) 0.0323(13) -0.0092(11) -0.0112(12) -0.0029(13)
C8 0.079(2) 0.0453(16) 0.0374(14) -0.0110(12) -0.0234(15) -0.0091(15)
C9 0.070(2) 0.0341(13) 0.0451(15) -0.0023(11) -0.0310(14) -0.0153(13)
C10 0.0472(14) 0.0285(11) 0.0393(13) 0.0038(10) -0.0239(11) -0.0107(10)
C11 0.0436(14) 0.0365(13) 0.0577(17) 0.0036(12) -0.0249(13) -0.0192(11)
C12 0.0287(12) 0.0372(13) 0.0552(16) 0.0026(11) -0.0124(11) -0.0118(10)
C13 0.0262(10) 0.0261(11) 0.0388(12) 0.0033(9) -0.0122(9) -0.0046(8)
C14 0.0246(10) 0.0316(12) 0.0405(13) -0.0019(10) -0.0059(9) -0.0011(9)
C15 0.0355(14) 0.0586(19) 0.0523(17) -0.0042(14) 0.0023(12) -0.0101(13)
C16 0.0446(16) 0.0355(14) 0.0635(19) -0.0042(13) -0.0069(14) 0.0070(12)
C17 0.0326(11) 0.0173(9) 0.0247(10) -0.0003(7) -0.0054(8) -0.0092(8)
C18 0.0389(12) 0.0215(10) 0.0280(10) -0.0053(8) 0.0006(9) -0.0098(9)
C19 0.0395(13) 0.0355(13) 0.0427(14) -0.0124(11) 0.0029(11) -0.0110(11)
C20 0.0495(17) 0.0506(17) 0.0562(18) -0.0222(14) 0.0169(14) -0.0126(14)
C21 0.080(2) 0.0456(17) 0.0448(16) -0.0214(13) 0.0124(16) -0.0132(16)
C22 0.077(2) 0.0374(14) 0.0351(14) -0.0128(11) -0.0031(14) -0.0182(14)
C23 0.0534(15) 0.0263(11) 0.0312(12) -0.0077(9) -0.0060(10) -0.0124(10)
C24 0.0562(16) 0.0364(13) 0.0384(13) -0.0064(11) -0.0136(12) -0.0210(12)
C25 0.0379(13) 0.0408(14) 0.0421(14) -0.0082(11) -0.0074(10) -0.0210(11)
C26 0.0328(11) 0.0277(11) 0.0284(11) -0.0033(8) -0.0043(9) -0.0115(9)
C27 0.0357(12) 0.0458(14) 0.0293(11) -0.0065(10) -0.0007(9) -0.0151(11)
C28 0.0329(13) 0.074(2) 0.0576(18) -0.0274(16) 0.0010(12) -0.0140(14)
C29 0.069(2) 0.064(2) 0.0395(15) 0.0011(14) 0.0071(14) -0.0352(17)
C30 0.0277(10) 0.0235(10) 0.0329(11) -0.0036(8) -0.0068(8) -0.0066(8)
C31 0.0348(12) 0.0258(11) 0.0378(12) -0.0059(9) -0.0125(10) -0.0055(9)
C32 0.0370(13) 0.0423(14) 0.0488(15) -0.0097(12) -0.0133(11) -0.0084(11)
C33 0.0473(16) 0.067(2) 0.062(2) -0.0200(16) -0.0278(15) -0.0095(15)
C34 0.061(2) 0.075(2) 0.0551(19) -0.0291(17) -0.0331(16) 0.0023(17)
C35 0.0515(17) 0.068(2) 0.0428(15) -0.0213(14) -0.0127(13) -0.0041(15)
C36 0.0373(13) 0.0479(15) 0.0400(13) -0.0141(11) -0.0108(11) -0.0063(11)
C37 0.0265(10) 0.0199(9) 0.0251(10) -0.0039(7) -0.0049(8) -0.0056(7)
C38 0.0267(11) 0.0373(13) 0.0419(13) -0.0146(10) -0.0059(9) -0.0057(9)
C39 0.0299(12) 0.0460(15) 0.0540(16) -0.0166(12) -0.0063(11) -0.0128(11)
C40 0.0431(14) 0.0335(13) 0.0498(15) -0.0116(11) -0.0207(12) -0.0082(11)
C41 0.0464(14) 0.0389(13) 0.0366(13) -0.0149(11) -0.0091(11) -0.0123(11)
C42 0.0393(12) 0.0400(13) 0.0257(11) -0.0089(9) -0.0032(9) -0.0150(10)
C43 0.0300(10) 0.0241(10) 0.0190(9) 0.0013(7) -0.0036(8) -0.0028(8)
C44 0.0498(15) 0.0317(12) 0.0267(11) 0.0032(9) -0.0041(10) -0.0145(11)
C45 0.0567(17) 0.0442(15) 0.0295(12) 0.0063(11) 0.0021(11) -0.0138(13)
C46 0.0612(18) 0.0468(16) 0.0223(11) 0.0041(10) -0.0062(11) -0.0015(13)
C47 0.0564(17) 0.0496(16) 0.0252(11) -0.0064(11) -0.0109(11) -0.0041(13)
C48 0.0388(12) 0.0349(12) 0.0271(11) -0.0036(9) -0.0095(9) -0.0041(10)
C49 0.0214(9) 0.0240(10) 0.0266(10) -0.0034(8) -0.0041(8) -0.0011(7)
C50 0.0277(11) 0.0263(11) 0.0425(13) -0.0072(9) -0.0040(9) 0.0013(9)
C51 0.0319(12) 0.0375(14) 0.0514(15) -0.0174(12) -0.0043(11) 0.0046(10)
C52 0.0249(11) 0.0519(16) 0.0476(15) -0.0152(12) -0.0032(10) 0.0039(11)
C53 0.0269(11) 0.0534(16) 0.0428(14) -0.0078(12) -0.0026(10) -0.0109(11)
C54 0.0265(10) 0.0320(12) 0.0368(12) -0.0056(9) -0.0066(9) -0.0049(9)
O1 0.149(6) 0.037(2) 0.028(2) -0.0069(17) -0.015(3) 0.012(3)
C55 0.109(7) 0.134(15) 0.037(4) 0.004(10) 0.031(4) -0.017(14)

loop_
_atom_type_symbol
_atom_type_description
_atom_type_number_in_cell
_atom_type_scat_dispersion_real
_atom_type_scat_dispersion_imag
_atom_type_scat_source
C C 109 0.0033 0.0016
; International Tables for Crystallography (1992).
Vol. C, Tables 4.2.6.8 and 6.1.1.4
;
H H 142 0.0000 0.0000
; International Tables for Crystallography (1992).
Vol. C, Tables 4.2.6.8 and 6.1.1.4
;
Cl Cl 4 0.1484 0.1585
; International Tables for Crystallography (1992).
Vol. C, Tables 4.2.6.8 and 6.1.1.4
;
N N 4 0.0061 0.0033
; International Tables for Crystallography (1992).
Vol. C, Tables 4.2.6.8 and 6.1.1.4
;
O O 1 0.0106 0.0060
; International Tables for Crystallography (1992).
Vol. C, Tables 4.2.6.8 and 6.1.1.4
;
P P 2 0.1023 0.0942
; International Tables for Crystallography (1992).
Vol. C, Tables 4.2.6.8 and 6.1.1.4
;
Ru Ru 2 -1.2594 0.8363
; International Tables for Crystallography (1992).
Vol. C, Tables 4.2.6.8 and 6.1.1.4
;

loop_
_geom_angle_atom_site_label_1
_geom_angle_atom_site_label_2
_geom_angle_atom_site_label_3
_geom_angle
_geom_angle_site_symmetry_1
_geom_angle_site_symmetry_3
_geom_angle_publ_flag
C30 Ru1 C1 99.94(9) . . ?
C30 Ru1 Cl1 103.43(7) . . ?
C1 Ru1 Cl1 94.16(5) . . ?
C30 Ru1 Cl2 88.43(7) . . ?
C1 Ru1 Cl2 83.87(5) . . ?
Cl1 Ru1 Cl2 168.14(2) . . ?
C30 Ru1 P1 95.23(7) . . ?
C1 Ru1 P1 163.03(6) . . ?
Cl1 Ru1 P1 89.638(18) . . ?
Cl2 Ru1 P1 89.029(18) . . ?
C49 P1 C37 102.30(10) . . ?
C49 P1 C43 110.39(10) . . ?
C37 P1 C43 102.49(10) . . ?
C49 P1 Ru1 115.10(7) . . ?
C37 P1 Ru1 110.94(7) . . ?
C43 P1 Ru1 114.23(7) . . ?
C1 N1 C4 127.78(17) . . ?
C1 N1 C3 112.61(17) . . ?
C4 N1 C3 119.53(17) . . ?
C1 N2 C17 126.06(17) . . ?
C1 N2 C2 112.64(17) . . ?
C17 N2 C2 118.77(17) . . ?
N1 C1 N2 106.76(17) . . ?
N1 C1 Ru1 124.31(14) . . ?
N2 C1 Ru1 127.69(14) . . ?
N2 C2 C3 101.81(17) . . ?
N2 C2 H21 111.4 . . ?
C3 C2 H21 111.4 . . ?
N2 C2 H22 111.4 . . ?
C3 C2 H22 111.4 . . ?
H21 C2 H22 109.3 . . ?
N1 C3 C2 101.19(17) . . ?
N1 C3 H31 111.5 . . ?
C2 C3 H31 111.5 . . ?
N1 C3 H32 111.5 . . ?
C2 C3 H32 111.5 . . ?
H31 C3 H32 109.3 . . ?
C13 C4 C5 122.5(2) . . ?
C13 C4 N1 119.2(2) . . ?
C5 C4 N1 118.07(19) . . ?
C6 C5 C4 123.0(2) . . ?
C6 C5 C10 118.6(2) . . ?
C4 C5 C10 118.4(2) . . ?
C7 C6 C5 120.6(3) . . ?
C7 C6 H6 119.7 . . ?
C5 C6 H6 119.7 . . ?
C6 C7 C8 120.7(3) . . ?
C6 C7 H7 119.7 . . ?
C8 C7 H7 119.7 . . ?
C9 C8 C7 120.2(3) . . ?
C9 C8 H8 119.9 . . ?
C7 C8 H8 119.9 . . ?
C8 C9 C10 121.2(3) . . ?
C8 C9 H9 119.4 . . ?
C10 C9 H9 119.4 . . ?
C11 C10 C9 122.7(2) . . ?
C11 C10 C5 118.6(2) . . ?
C9 C10 C5 118.7(3) . . ?
C12 C11 C10 121.4(2) . . ?
C12 C11 H11 119.3 . . ?
C10 C11 H11 119.3 . . ?
C11 C12 C13 122.1(2) . . ?
C11 C12 H12 118.9 . . ?
C13 C12 H12 118.9 . . ?
C4 C13 C12 117.0(2) . . ?
C4 C13 C14 122.4(2) . . ?
C12 C13 C14 120.6(2) . . ?
C13 C14 C15 113.9(2) . . ?
C13 C14 C16 111.6(2) . . ?
C15 C14 C16 109.3(2) . . ?
C13 C14 H14 107.2 . . ?
C15 C14 H14 107.2 . . ?
C16 C14 H14 107.2 . . ?
C14 C15 H151 109.5 . . ?
C14 C15 H152 109.5 . . ?
H151 C15 H152 109.5 . . ?
C14 C15 H153 109.5 . . ?
H151 C15 H153 109.5 . . ?
H152 C15 H153 109.5 . . ?
C14 C16 H161 109.5 . . ?
C14 C16 H162 109.5 . . ?
H161 C16 H162 109.5 . . ?
C14 C16 H163 109.5 . . ?
H161 C16 H163 109.5 . . ?
H162 C16 H163 109.5 . . ?
C26 C17 C18 121.7(2) . . ?
C26 C17 N2 119.80(19) . . ?
C18 C17 N2 118.32(19) . . ?
C19 C18 C17 123.3(2) . . ?
C19 C18 C23 118.1(2) . . ?
C17 C18 C23 118.5(2) . . ?
C20 C19 C18 120.3(3) . . ?
C20 C19 H19 119.8 . . ?
C18 C19 H19 119.8 . . ?
C19 C20 C21 121.5(3) . . ?
C19 C20 H20 119.2 . . ?
C21 C20 H20 119.2 . . ?
C22 C21 C20 119.8(3) . . ?
C22 C21 H211 120.1 . . ?
C20 C21 H211 120.1 . . ?
C21 C22 C23 120.8(3) . . ?
C21 C22 H221 119.6 . . ?
C23 C22 H221 119.6 . . ?
C24 C23 C22 121.4(3) . . ?
C24 C23 C18 119.2(2) . . ?
C22 C23 C18 119.4(3) . . ?
C25 C24 C23 120.6(2) . . ?
C25 C24 H24 119.7 . . ?
C23 C24 H24 119.7 . . ?
C24 C25 C26 121.9(2) . . ?
C24 C25 H25 119.1 . . ?
C26 C25 H25 119.1 . . ?
C17 C26 C25 118.0(2) . . ?
C17 C26 C27 123.4(2) . . ?
C25 C26 C27 118.6(2) . . ?
C26 C27 C28 113.2(2) . . ?
C26 C27 C29 109.2(2) . . ?
C28 C27 C29 109.1(2) . . ?
C26 C27 H27 108.4 . . ?
C28 C27 H27 108.4 . . ?
C29 C27 H27 108.4 . . ?
C27 C28 H281 109.5 . . ?
C27 C28 H282 109.5 . . ?
H281 C28 H282 109.5 . . ?
C27 C28 H283 109.5 . . ?
H281 C28 H283 109.5 . . ?
H282 C28 H283 109.5 . . ?
C27 C29 H291 109.5 . . ?
C27 C29 H292 109.5 . . ?
H291 C29 H292 109.5 . . ?
C27 C29 H293 109.5 . . ?
H291 C29 H293 109.5 . . ?
H292 C29 H293 109.5 . . ?
C31 C30 Ru1 137.18(18) . . ?
C31 C30 H30 111.4 . . ?
Ru1 C30 H30 111.4 . . ?
C32 C31 C36 117.8(2) . . ?
C32 C31 C30 116.4(2) . . ?
C36 C31 C30 125.8(2) . . ?
C33 C32 C31 122.1(3) . . ?
C33 C32 H321 119.0 . . ?
C31 C32 H321 119.0 . . ?
C32 C33 C34 118.9(3) . . ?
C32 C33 H33 120.6 . . ?
C34 C33 H33 120.6 . . ?
C35 C34 C33 120.0(3) . . ?
C35 C34 H34 120.0 . . ?
C33 C34 H34 120.0 . . ?
C34 C35 C36 121.4(3) . . ?
C34 C35 H35 119.3 . . ?
C36 C35 H35 119.3 . . ?
C35 C36 C31 119.8(3) . . ?
C35 C36 H36 120.1 . . ?
C31 C36 H36 120.1 . . ?
C42 C37 C38 108.87(19) . . ?
C42 C37 P1 115.82(15) . . ?
C38 C37 P1 112.41(15) . . ?
C42 C37 H37 106.4 . . ?
C38 C37 H37 106.4 . . ?
P1 C37 H37 106.4 . . ?
C39 C38 C37 109.34(19) . . ?
C39 C38 H381 109.8 . . ?
C37 C38 H381 109.8 . . ?
C39 C38 H382 109.8 . . ?
C37 C38 H382 109.8 . . ?
H381 C38 H382 108.3 . . ?
C40 C39 C38 111.1(2) . . ?
C40 C39 H391 109.4 . . ?
C38 C39 H391 109.4 . . ?
C40 C39 H392 109.4 . . ?
C38 C39 H392 109.4 . . ?
H391 C39 H392 108.0 . . ?
C39 C40 C41 111.9(2) . . ?
C39 C40 H401 109.2 . . ?
C41 C40 H401 109.2 . . ?
C39 C40 H402 109.2 . . ?
C41 C40 H402 109.2 . . ?
H401 C40 H402 107.9 . . ?
C40 C41 C42 112.3(2) . . ?
C40 C41 H411 109.1 . . ?
C42 C41 H411 109.1 . . ?
C40 C41 H412 109.1 . . ?
C42 C41 H412 109.1 . . ?
H411 C41 H412 107.9 . . ?
C37 C42 C41 109.19(19) . . ?
C37 C42 H421 109.8 . . ?
C41 C42 H421 109.8 . . ?
C37 C42 H422 109.8 . . ?
C41 C42 H422 109.8 . . ?
H421 C42 H422 108.3 . . ?
C48 C43 C44 108.47(18) . . ?
C48 C43 P1 113.12(15) . . ?
C44 C43 P1 117.98(16) . . ?
C48 C43 H43 105.4 . . ?
C44 C43 H43 105.4 . . ?
P1 C43 H43 105.4 . . ?
C45 C44 C43 109.9(2) . . ?
C45 C44 H441 109.7 . . ?
C43 C44 H441 109.7 . . ?
C45 C44 H442 109.7 . . ?
C43 C44 H442 109.7 . . ?
H441 C44 H442 108.2 . . ?
C46 C45 C44 111.9(2) . . ?
C46 C45 H451 109.2 . . ?
C44 C45 H451 109.2 . . ?
C46 C45 H452 109.2 . . ?
C44 C45 H452 109.2 . . ?
H451 C45 H452 107.9 . . ?
C45 C46 C47 111.1(2) . . ?
C45 C46 H461 109.4 . . ?
C47 C46 H461 109.4 . . ?
C45 C46 H462 109.4 . . ?
C47 C46 H462 109.4 . . ?
H461 C46 H462 108.0 . . ?
C46 C47 C48 111.2(2) . . ?
C46 C47 H471 109.4 . . ?
C48 C47 H471 109.4 . . ?
C46 C47 H472 109.4 . . ?
C48 C47 H472 109.4 . . ?
H471 C47 H472 108.0 . . ?
C43 C48 C47 109.7(2) . . ?
C43 C48 H481 109.7 . . ?
C47 C48 H481 109.7 . . ?
C43 C48 H482 109.7 . . ?
C47 C48 H482 109.7 . . ?
H481 C48 H482 108.2 . . ?
C50 C49 C54 110.38(18) . . ?
C50 C49 P1 114.57(15) . . ?
C54 C49 P1 115.56(15) . . ?
C50 C49 H49 105.0 . . ?
C54 C49 H49 105.0 . . ?
P1 C49 H49 105.0 . . ?
C51 C50 C49 111.0(2) . . ?
C51 C50 H501 109.4 . . ?
C49 C50 H501 109.4 . . ?
C51 C50 H502 109.4 . . ?
C49 C50 H502 109.4 . . ?
H501 C50 H502 108.0 . . ?
C52 C51 C50 111.8(2) . . ?
C52 C51 H511 109.3 . . ?
C50 C51 H511 109.3 . . ?
C52 C51 H512 109.3 . . ?
C50 C51 H512 109.3 . . ?
H511 C51 H512 107.9 . . ?
C51 C52 C53 111.1(2) . . ?
C51 C52 H521 109.4 . . ?
C53 C52 H521 109.4 . . ?
C51 C52 H522 109.4 . . ?
C53 C52 H522 109.4 . . ?
H521 C52 H522 108.0 . . ?
C52 C53 C54 112.2(2) . . ?
C52 C53 H531 109.2 . . ?
C54 C53 H531 109.2 . . ?
C52 C53 H532 109.2 . . ?
C54 C53 H532 109.2 . . ?
H531 C53 H532 107.9 . . ?
C49 C54 C53 110.1(2) . . ?
C49 C54 H541 109.6 . . ?
C53 C54 H541 109.6 . . ?
C49 C54 H542 109.6 . . ?
C53 C54 H542 109.6 . . ?
H541 C54 H542 108.2 . . ?

loop_
_geom_bond_atom_site_label_1
_geom_bond_atom_site_label_2
_geom_bond_distance
_geom_bond_site_symmetry_2
_geom_bond_publ_flag
Ru1 C30 1.847(2) . ?
Ru1 C1 2.0735(19) . ?
Ru1 Cl1 2.3804(5) . ?
Ru1 Cl2 2.4039(5) . ?
Ru1 P1 2.4180(5) . ?
P1 C49 1.854(2) . ?
P1 C37 1.859(2) . ?
P1 C43 1.860(2) . ?
N1 C1 1.351(3) . ?
N1 C4 1.439(3) . ?
N1 C3 1.481(3) . ?
N2 C1 1.351(2) . ?
N2 C17 1.435(3) . ?
N2 C2 1.477(3) . ?
C2 C3 1.514(3) . ?
C2 H21 0.9900 . ?
C2 H22 0.9900 . ?
C3 H31 0.9900 . ?
C3 H32 0.9900 . ?
C4 C13 1.387(3) . ?
C4 C5 1.423(3) . ?
C5 C6 1.417(4) . ?
C5 C10 1.434(3) . ?
C6 C7 1.371(4) . ?
C6 H6 0.9500 . ?
C7 C8 1.412(4) . ?
C7 H7 0.9500 . ?
C8 C9 1.355(5) . ?
C8 H8 0.9500 . ?
C9 C10 1.419(4) . ?
C9 H9 0.9500 . ?
C10 C11 1.402(4) . ?
C11 C12 1.361(4) . ?
C11 H11 0.9500 . ?
C12 C13 1.427(3) . ?
C12 H12 0.9500 . ?
C13 C14 1.518(4) . ?
C14 C15 1.531(4) . ?
C14 C16 1.534(4) . ?
C14 H14 1.0000 . ?
C15 H151 0.9800 . ?
C15 H152 0.9800 . ?
C15 H153 0.9800 . ?
C16 H161 0.9800 . ?
C16 H162 0.9800 . ?
C16 H163 0.9800 . ?
C17 C26 1.376(3) . ?
C17 C18 1.426(3) . ?
C18 C19 1.414(3) . ?
C18 C23 1.427(3) . ?
C19 C20 1.376(4) . ?
C19 H19 0.9500 . ?
C20 C21 1.399(5) . ?
C20 H20 0.9500 . ?
C21 C22 1.357(5) . ?
C21 H211 0.9500 . ?
C22 C23 1.426(4) . ?
C22 H221 0.9500 . ?
C23 C24 1.402(4) . ?
C24 C25 1.368(4) . ?
C24 H24 0.9500 . ?
C25 C26 1.423(3) . ?
C25 H25 0.9500 . ?
C26 C27 1.515(3) . ?
C27 C28 1.522(4) . ?
C27 C29 1.542(4) . ?
C27 H27 1.0000 . ?
C28 H281 0.9800 . ?
C28 H282 0.9800 . ?
C28 H283 0.9800 . ?
C29 H291 0.9800 . ?
C29 H292 0.9800 . ?
C29 H293 0.9800 . ?
C30 C31 1.471(3) . ?
C30 H30 0.9500 . ?
C31 C32 1.401(3) . ?
C31 C36 1.402(4) . ?
C32 C33 1.385(4) . ?
C32 H321 0.9500 . ?
C33 C34 1.395(5) . ?
C33 H33 0.9500 . ?
C34 C35 1.367(4) . ?
C34 H34 0.9500 . ?
C35 C36 1.392(4) . ?
C35 H35 0.9500 . ?
C36 H36 0.9500 . ?
C37 C42 1.531(3) . ?
C37 C38 1.536(3) . ?
C37 H37 1.0000 . ?
C38 C39 1.533(3) . ?
C38 H381 0.9900 . ?
C38 H382 0.9900 . ?
C39 C40 1.517(4) . ?
C39 H391 0.9900 . ?
C39 H392 0.9900 . ?
C40 C41 1.522(4) . ?
C40 H401 0.9900 . ?
C40 H402 0.9900 . ?
C41 C42 1.536(3) . ?
C41 H411 0.9900 . ?
C41 H412 0.9900 . ?
C42 H421 0.9900 . ?
C42 H422 0.9900 . ?
C43 C48 1.533(3) . ?
C43 C44 1.540(3) . ?
C43 H43 1.0000 . ?
C44 C45 1.533(3) . ?
C44 H441 0.9900 . ?
C44 H442 0.9900 . ?
C45 C46 1.510(4) . ?
C45 H451 0.9900 . ?
C45 H452 0.9900 . ?
C46 C47 1.516(4) . ?
C46 H461 0.9900 . ?
C46 H462 0.9900 . ?
C47 C48 1.538(3) . ?
C47 H471 0.9900 . ?
C47 H472 0.9900 . ?
C48 H481 0.9900 . ?
C48 H482 0.9900 . ?
C49 C50 1.530(3) . ?
C49 C54 1.537(3) . ?
C49 H49 1.0000 . ?
C50 C51 1.530(3) . ?
C50 H501 0.9900 . ?
C50 H502 0.9900 . ?
C51 C52 1.516(4) . ?
C51 H511 0.9900 . ?
C51 H512 0.9900 . ?
C52 C53 1.523(4) . ?
C52 H521 0.9900 . ?
C52 H522 0.9900 . ?
C53 C54 1.542(3) . ?
C53 H531 0.9900 . ?
C53 H532 0.9900 . ?
C54 H541 0.9900 . ?
C54 H542 0.9900 . ?
O1 C55 1.22(2) . ?

loop_
_geom_torsion_atom_site_label_1
_geom_torsion_atom_site_label_2
_geom_torsion_atom_site_label_3
_geom_torsion_atom_site_label_4
_geom_torsion
_geom_torsion_site_symmetry_1
_geom_torsion_site_symmetry_2
_geom_torsion_site_symmetry_3
_geom_torsion_site_symmetry_4
_geom_torsion_publ_flag
C30 Ru1 P1 C49 59.66(11) . . . . ?
C1 Ru1 P1 C49 -93.7(2) . . . . ?
Cl1 Ru1 P1 C49 163.12(8) . . . . ?
Cl2 Ru1 P1 C49 -28.67(8) . . . . ?
C30 Ru1 P1 C37 175.20(10) . . . . ?
C1 Ru1 P1 C37 21.8(2) . . . . ?
Cl1 Ru1 P1 C37 -81.35(7) . . . . ?
Cl2 Ru1 P1 C37 86.86(7) . . . . ?
C30 Ru1 P1 C43 -69.58(11) . . . . ?
C1 Ru1 P1 C43 137.0(2) . . . . ?
Cl1 Ru1 P1 C43 33.87(8) . . . . ?
Cl2 Ru1 P1 C43 -157.91(8) . . . . ?
C4 N1 C1 N2 173.7(2) . . . . ?
C3 N1 C1 N2 -9.7(2) . . . . ?
C4 N1 C1 Ru1 -18.2(3) . . . . ?
C3 N1 C1 Ru1 158.35(16) . . . . ?
C17 N2 C1 N1 -167.29(19) . . . . ?
C2 N2 C1 N1 -5.7(2) . . . . ?
C17 N2 C1 Ru1 25.2(3) . . . . ?
C2 N2 C1 Ru1 -173.25(16) . . . . ?
C30 Ru1 C1 N1 -173.14(17) . . . . ?
Cl1 Ru1 C1 N1 82.44(17) . . . . ?
Cl2 Ru1 C1 N1 -85.82(17) . . . . ?
P1 Ru1 C1 N1 -20.1(3) . . . . ?
C30 Ru1 C1 N2 -7.6(2) . . . . ?
Cl1 Ru1 C1 N2 -112.02(17) . . . . ?
Cl2 Ru1 C1 N2 79.72(18) . . . . ?
P1 Ru1 C1 N2 145.47(15) . . . . ?
C1 N2 C2 C3 17.7(2) . . . . ?
C17 N2 C2 C3 -179.21(19) . . . . ?
C1 N1 C3 C2 20.1(2) . . . . ?
C4 N1 C3 C2 -163.0(2) . . . . ?
N2 C2 C3 N1 -20.9(2) . . . . ?
C1 N1 C4 C13 -84.5(3) . . . . ?
C3 N1 C4 C13 99.1(2) . . . . ?
C1 N1 C4 C5 101.8(3) . . . . ?
C3 N1 C4 C5 -74.6(3) . . . . ?
C13 C4 C5 C6 178.9(2) . . . . ?
N1 C4 C5 C6 -7.5(3) . . . . ?
C13 C4 C5 C10 -1.3(3) . . . . ?
N1 C4 C5 C10 172.25(19) . . . . ?
C4 C5 C6 C7 -179.8(2) . . . . ?
C10 C5 C6 C7 0.4(3) . . . . ?
C5 C6 C7 C8 -0.6(4) . . . . ?
C6 C7 C8 C9 0.1(4) . . . . ?
C7 C8 C9 C10 0.5(4) . . . . ?
C8 C9 C10 C11 178.4(3) . . . . ?
C8 C9 C10 C5 -0.7(4) . . . . ?
C6 C5 C10 C11 -178.9(2) . . . . ?
C4 C5 C10 C11 1.3(3) . . . . ?
C6 C5 C10 C9 0.2(3) . . . . ?
C4 C5 C10 C9 -179.6(2) . . . . ?
C9 C10 C11 C12 -178.9(3) . . . . ?
C5 C10 C11 C12 0.2(4) . . . . ?
C10 C11 C12 C13 -1.9(4) . . . . ?
C5 C4 C13 C12 -0.3(3) . . . . ?
N1 C4 C13 C12 -173.78(19) . . . . ?
C5 C4 C13 C14 178.3(2) . . . . ?
N1 C4 C13 C14 4.8(3) . . . . ?
C11 C12 C13 C4 1.9(4) . . . . ?
C11 C12 C13 C14 -176.7(2) . . . . ?
C4 C13 C14 C15 154.5(2) . . . . ?
C12 C13 C14 C15 -27.0(3) . . . . ?
C4 C13 C14 C16 -81.1(3) . . . . ?
C12 C13 C14 C16 97.5(3) . . . . ?
C1 N2 C17 C26 -114.9(2) . . . . ?
C2 N2 C17 C26 84.5(3) . . . . ?
C1 N2 C17 C18 69.6(3) . . . . ?
C2 N2 C17 C18 -91.0(2) . . . . ?
C26 C17 C18 C19 -177.8(2) . . . . ?
N2 C17 C18 C19 -2.4(3) . . . . ?
C26 C17 C18 C23 3.2(3) . . . . ?
N2 C17 C18 C23 178.64(19) . . . . ?
C17 C18 C19 C20 -178.1(2) . . . . ?
C23 C18 C19 C20 0.8(4) . . . . ?
C18 C19 C20 C21 -0.9(5) . . . . ?
C19 C20 C21 C22 1.1(5) . . . . ?
C20 C21 C22 C23 -1.2(5) . . . . ?
C21 C22 C23 C24 -179.4(3) . . . . ?
C21 C22 C23 C18 1.2(4) . . . . ?
C19 C18 C23 C24 179.6(2) . . . . ?
C17 C18 C23 C24 -1.4(3) . . . . ?
C19 C18 C23 C22 -1.0(4) . . . . ?
C17 C18 C23 C22 178.1(2) . . . . ?
C22 C23 C24 C25 179.6(3) . . . . ?
C18 C23 C24 C25 -1.0(4) . . . . ?
C23 C24 C25 C26 1.6(4) . . . . ?
C18 C17 C26 C25 -2.7(3) . . . . ?
N2 C17 C26 C25 -178.0(2) . . . . ?
C18 C17 C26 C27 175.5(2) . . . . ?
N2 C17 C26 C27 0.1(3) . . . . ?
C24 C25 C26 C17 0.3(4) . . . . ?
C24 C25 C26 C27 -178.0(2) . . . . ?
C17 C26 C27 C28 127.6(3) . . . . ?
C25 C26 C27 C28 -54.3(3) . . . . ?
C17 C26 C27 C29 -110.7(3) . . . . ?
C25 C26 C27 C29 67.5(3) . . . . ?
C1 Ru1 C30 C31 -108.5(2) . . . . ?
Cl1 Ru1 C30 C31 -11.8(3) . . . . ?
Cl2 Ru1 C30 C31 168.0(2) . . . . ?
P1 Ru1 C30 C31 79.1(2) . . . . ?
Ru1 C30 C31 C32 -167.8(2) . . . . ?
Ru1 C30 C31 C36 10.1(4) . . . . ?
C36 C31 C32 C33 0.9(4) . . . . ?
C30 C31 C32 C33 179.0(3) . . . . ?
C31 C32 C33 C34 -1.4(5) . . . . ?
C32 C33 C34 C35 0.7(5) . . . . ?
C33 C34 C35 C36 0.4(6) . . . . ?
C34 C35 C36 C31 -0.9(5) . . . . ?
C32 C31 C36 C35 0.3(4) . . . . ?
C30 C31 C36 C35 -177.6(3) . . . . ?
C49 P1 C37 C42 52.83(18) . . . . ?
C43 P1 C37 C42 167.25(17) . . . . ?
Ru1 P1 C37 C42 -70.41(17) . . . . ?
C49 P1 C37 C38 178.85(16) . . . . ?
C43 P1 C37 C38 -66.72(18) . . . . ?
Ru1 P1 C37 C38 55.61(17) . . . . ?
C42 C37 C38 C39 -62.4(3) . . . . ?
P1 C37 C38 C39 167.87(18) . . . . ?
C37 C38 C39 C40 58.4(3) . . . . ?
C38 C39 C40 C41 -53.2(3) . . . . ?
C39 C40 C41 C42 52.4(3) . . . . ?
C38 C37 C42 C41 60.8(3) . . . . ?
P1 C37 C42 C41 -171.39(17) . . . . ?
C40 C41 C42 C37 -56.1(3) . . . . ?
C49 P1 C43 C48 -47.41(19) . . . . ?
C37 P1 C43 C48 -155.77(16) . . . . ?
Ru1 P1 C43 C48 84.16(16) . . . . ?
C49 P1 C43 C44 80.7(2) . . . . ?
C37 P1 C43 C44 -27.7(2) . . . . ?
Ru1 P1 C43 C44 -147.75(16) . . . . ?
C48 C43 C44 C45 -59.7(3) . . . . ?
P1 C43 C44 C45 170.02(19) . . . . ?
C43 C44 C45 C46 57.3(3) . . . . ?
C44 C45 C46 C47 -54.5(3) . . . . ?
C45 C46 C47 C48 55.0(3) . . . . ?
C44 C43 C48 C47 60.5(3) . . . . ?
P1 C43 C48 C47 -166.59(17) . . . . ?
C46 C47 C48 C43 -58.7(3) . . . . ?
C37 P1 C49 C50 56.57(18) . . . . ?
C43 P1 C49 C50 -51.92(19) . . . . ?
Ru1 P1 C49 C50 176.97(14) . . . . ?
C37 P1 C49 C54 -173.39(16) . . . . ?
C43 P1 C49 C54 78.11(18) . . . . ?
Ru1 P1 C49 C54 -53.00(18) . . . . ?
C54 C49 C50 C51 57.2(3) . . . . ?
P1 C49 C50 C51 -170.28(17) . . . . ?
C49 C50 C51 C52 -56.4(3) . . . . ?
C50 C51 C52 C53 54.6(3) . . . . ?
C51 C52 C53 C54 -54.5(3) . . . . ?
C50 C49 C54 C53 -56.4(3) . . . . ?
P1 C49 C54 C53 171.54(17) . . . . ?
C52 C53 C54 C49 55.6(3) . . . . ?
